data_7701362
loop_
_publ_author_name
'Rok, Magdalena'
'Moskwa, Marcin'
'Dzialowa, Marta'
'Bie\'nko, Alina'
'Rajn\'ak, Cyril'
'Boca, Roman'
'Bator, Grazyna'

_publ_section_title
;
 Multifunctional materials based on double-perovskite organic-inorganic
 hybrid (CH3NH3)2[KCr(CN)6] showing switchable dielectric, magnetic and
 semiconducting behaviour
;
_journal_name_full 'Dalton Transactions'
_journal_paper_doi 10.1039/C9DT03553B
_journal_year 2019
_chemical_formula_moiety '0.25(C24 Cr4 K4 N24), 2(C H6 N)'
_chemical_formula_sum 'C8 H12 Cr K N8'
_chemical_formula_weight 311.36
_space_group_crystal_system monoclinic
_space_group_IT_number 15
_space_group_name_Hall '-C 2yc'
_space_group_name_H-M_alt 'C 1 2/c 1'
_symmetry_space_group_name_Hall '-C 2yc'
_symmetry_space_group_name_H-M 'C 1 2/c 1'
_atom_sites_solution_hydrogens difmap
_atom_sites_solution_primary direct
_atom_sites_solution_secondary difmap
_audit_creation_method SHELXL-2014/7
_audit_update_record
;
2019-08-09 deposited with the CCDC.    2019-10-14 downloaded from the CCDC.
;
_cell_angle_alpha 90
_cell_angle_beta 108.68(2)
_cell_angle_gamma 90
_cell_formula_units_Z 4
_cell_length_a 13.995(3)
_cell_length_b 8.052(4)
_cell_length_c 13.996(4)
_cell_measurement_reflns_used 7931
_cell_measurement_temperature 300(2)
_cell_measurement_theta_max 36.8170
_cell_measurement_theta_min 3.0740
_cell_volume 1494.1(9)
_computing_cell_refinement
;
CrysAlisPro, Agilent Technologies,
Version 1.171.37.31 (release 14-01-2014 CrysAlis171 .NET)
(compiled Jan 14 2014,18:38:05)
;
_computing_data_collection
;
CrysAlisPro, Agilent Technologies,
Version 1.171.37.31 (release 14-01-2014 CrysAlis171 .NET)
(compiled Jan 14 2014,18:38:05)
;
_computing_data_reduction
;
CrysAlisPro, Agilent Technologies,
Version 1.171.37.31 (release 14-01-2014 CrysAlis171 .NET)
(compiled Jan 14 2014,18:38:05)
;
_computing_molecular_graphics 'Diamond 4.0'
_computing_structure_refinement 'SHELXL-2014/7 (Sheldrick, 2014)'
_computing_structure_solution 'SHELXS-2014/7 (Sheldrick, 2014)'
_diffrn_ambient_temperature 300(2)
_diffrn_detector_area_resol_mean 8.3359
_diffrn_measured_fraction_theta_full 1.000
_diffrn_measured_fraction_theta_max 1.000
_diffrn_measurement_device_type 'Xcalibur, Sapphire2, large Be window'
_diffrn_measurement_method '\w scans'
_diffrn_radiation_type MoK\a
_diffrn_radiation_wavelength 0.71073
_diffrn_reflns_av_R_equivalents 0.0508
_diffrn_reflns_av_unetI/netI 0.0250
_diffrn_reflns_Laue_measured_fraction_full 1.000
_diffrn_reflns_Laue_measured_fraction_max 1.000
_diffrn_reflns_limit_h_max 16
_diffrn_reflns_limit_h_min -16
_diffrn_reflns_limit_k_max 9
_diffrn_reflns_limit_k_min -9
_diffrn_reflns_limit_l_max 13
_diffrn_reflns_limit_l_min -16
_diffrn_reflns_number 7450
_diffrn_reflns_point_group_measured_fraction_full 1.000
_diffrn_reflns_point_group_measured_fraction_max 1.000
_diffrn_reflns_theta_full 25.484
_diffrn_reflns_theta_max 25.484
_diffrn_reflns_theta_min 2.960
_diffrn_source 'Enhance (Mo) X-ray Source'
_exptl_absorpt_coefficient_mu 1.040
_exptl_absorpt_correction_T_max 0.880
_exptl_absorpt_correction_T_min 0.736
_exptl_absorpt_correction_type analytical
_exptl_absorpt_process_details
;
CrysAlisPro, Agilent Technologies,
Version 1.171.37.31 (release 14-01-2014 CrysAlis171 .NET)
(compiled Jan 14 2014,18:38:05)
Analytical numeric absorption correction using a multifaceted crystal
            model based on expressions derived by R.C. Clark & J.S. Reid.
(Clark, R. C. & Reid, J. S. (1995). Acta Cryst. A51, 887-897)
Empirical absorption correction using spherical harmonics,
 implemented in SCALE3 ABSPACK scaling algorithm.
;
_exptl_crystal_colour orange
_exptl_crystal_density_diffrn 1.384
_exptl_crystal_density_meas ?
_exptl_crystal_description block
_exptl_crystal_F_000 636
_exptl_crystal_size_max 0.470
_exptl_crystal_size_mid 0.270
_exptl_crystal_size_min 0.150
_refine_diff_density_max 0.302
_refine_diff_density_min -0.706
_refine_diff_density_rms 0.100
_refine_ls_extinction_method none
_refine_ls_goodness_of_fit_ref 1.130
_refine_ls_hydrogen_treatment refall
_refine_ls_matrix_type full
_refine_ls_number_parameters 108
_refine_ls_number_reflns 1388
_refine_ls_number_restraints 0
_refine_ls_restrained_S_all 1.130
_refine_ls_R_factor_all 0.0346
_refine_ls_R_factor_gt 0.0338
_refine_ls_shift/su_max 0.000
_refine_ls_shift/su_mean 0.000
_refine_ls_structure_factor_coef Fsqd
_refine_ls_weighting_details 'w=1/[\s^2^(Fo^2^)+(0.0532P)^2^+0.7076P] where P=(Fo^2^+2Fc^2^)/3'
_refine_ls_weighting_scheme calc
_refine_ls_wR_factor_gt 0.0851
_refine_ls_wR_factor_ref 0.0862
_reflns_Friedel_coverage 0.000
_reflns_number_gt 1328
_reflns_number_total 1388
_reflns_threshold_expression 'I > 2\s(I)'
_cod_data_source_file c9dt03553b2.cif
_cod_data_source_block mrRTA
_cod_depositor_comments
;
The following automatic conversions were performed:

'_exptl_crystal_density_meas' value 'not measured' was changed to '?'
- the value is perceived as not measured.

Automatic conversion script
Id: cif_fix_values 4973 2017-02-22 13:04:09Z antanas 
;
_cod_original_cell_volume 1494(2)
_cod_database_code 7701362
_shelx_shelxl_version_number 2014/7
_shelx_space_group_comment
;
The symmetry employed for this shelxl refinement is uniquely defined
by the following loop, which should always be used as a source of
symmetry information in preference to the above space-group names.
They are only intended as comments.
;
_shelx_estimated_absorpt_t_min 0.641
_shelx_estimated_absorpt_t_max 0.860
_exptl_absorpt_special_details
;
?
;

loop_
_space_group_symop_operation_xyz
'x, y, z'
'-x, y, -z+1/2'
'x+1/2, y+1/2, z'
'-x+1/2, y+1/2, -z+1/2'
'-x, -y, -z'
'x, -y, z-1/2'
'-x+1/2, -y+1/2, -z'
'x+1/2, -y+1/2, z-1/2'

loop_
_atom_site_label
_atom_site_type_symbol
_atom_site_fract_x
_atom_site_fract_y
_atom_site_fract_z
_atom_site_U_iso_or_equiv
_atom_site_adp_type
_atom_site_occupancy
_atom_site_site_symmetry_order
_atom_site_calc_flag
_atom_site_refinement_flags_posn
_atom_site_refinement_flags_adp
_atom_site_refinement_flags_occupancy
K1 K 0.0000 0.20958(8) 0.2500 0.03089(18) Uani 1 2 d S T P
Cr1 Cr 0.2500 0.2500 0.0000 0.02072(17) Uani 1 2 d S . P
N2 N 0.05653(12) 0.1808(2) 0.07100(12) 0.0408(4) Uani 1 1 d . . .
N4 N 0.36961(17) 0.2873(3) 0.39591(19) 0.0437(4) Uani 1 1 d . . .
N3 N 0.34625(13) -0.0922(2) 0.10839(14) 0.0472(5) Uani 1 1 d . . .
C2 C 0.12576(13) 0.2061(2) 0.04661(13) 0.0279(4) Uani 1 1 d . . .
N1 N 0.35248(17) 0.4555(3) 0.20370(14) 0.0609(6) Uani 1 1 d . . .
C1 C 0.31735(14) 0.3825(2) 0.13092(13) 0.0335(4) Uani 1 1 d . . .
C3 C 0.31429(12) 0.0303(2) 0.07029(12) 0.0289(4) Uani 1 1 d . . .
C4 C 0.4011(3) 0.1329(4) 0.3593(2) 0.0588(6) Uani 1 1 d . . .
H4D H 0.466(3) 0.167(6) 0.352(3) 0.114(14) Uiso 1 1 d . . .
H4A H 0.407(2) 0.315(4) 0.449(2) 0.063(9) Uiso 1 1 d . . .
H4B H 0.310(3) 0.273(4) 0.395(3) 0.076(11) Uiso 1 1 d . . .
H4E H 0.357(3) 0.113(5) 0.304(3) 0.088(11) Uiso 1 1 d . . .
H4C H 0.3703(19) 0.368(4) 0.352(2) 0.051(7) Uiso 1 1 d . . .
H4F H 0.406(3) 0.060(6) 0.402(3) 0.115(15) Uiso 1 1 d . . .

loop_
_atom_site_aniso_label
_atom_site_aniso_U_11
_atom_site_aniso_U_22
_atom_site_aniso_U_33
_atom_site_aniso_U_23
_atom_site_aniso_U_13
_atom_site_aniso_U_12
K1 0.0312(3) 0.0320(3) 0.0276(3) 0.000 0.0068(2) 0.000
Cr1 0.0205(2) 0.0192(2) 0.0205(2) 0.00143(12) 0.00388(17) -0.00134(12)
N2 0.0367(9) 0.0466(11) 0.0430(9) 0.0060(8) 0.0182(7) -0.0013(8)
N4 0.0380(12) 0.0495(11) 0.0407(11) 0.0003(10) 0.0087(9) 0.0077(9)
N3 0.0442(9) 0.0382(10) 0.0586(11) 0.0182(9) 0.0155(8) 0.0103(8)
C2 0.0298(9) 0.0246(8) 0.0276(8) 0.0031(7) 0.0067(7) 0.0016(7)
N1 0.0802(14) 0.0552(13) 0.0377(10) -0.0115(9) 0.0054(9) -0.0299(11)
C1 0.0379(9) 0.0298(9) 0.0297(9) 0.0025(8) 0.0062(7) -0.0080(8)
C3 0.0259(8) 0.0288(9) 0.0309(9) 0.0029(7) 0.0078(6) 0.0001(7)
C4 0.0774(18) 0.0419(14) 0.0538(15) -0.0045(12) 0.0167(14) 0.0021(13)

loop_
_atom_type_symbol
_atom_type_description
_atom_type_scat_dispersion_real
_atom_type_scat_dispersion_imag
_atom_type_scat_source
C C 0.0033 0.0016 'International Tables Vol C Tables 4.2.6.8 and 6.1.1.4'
H H 0.0000 0.0000 'International Tables Vol C Tables 4.2.6.8 and 6.1.1.4'
N N 0.0061 0.0033 'International Tables Vol C Tables 4.2.6.8 and 6.1.1.4'
K K 0.2009 0.2494 'International Tables Vol C Tables 4.2.6.8 and 6.1.1.4'
Cr Cr 0.3209 0.6236 'International Tables Vol C Tables 4.2.6.8 and 6.1.1.4'

loop_
_geom_angle_atom_site_label_1
_geom_angle_atom_site_label_2
_geom_angle_atom_site_label_3
_geom_angle
_geom_angle_site_symmetry_1
_geom_angle_site_symmetry_3
N1 K1 N1 87.41(11) 3_445 4_545
N1 K1 N2 97.28(6) 3_445 .
N1 K1 N2 75.91(6) 4_545 .
N1 K1 N2 75.91(6) 3_445 2
N1 K1 N2 97.28(6) 4_545 2
N2 K1 N2 170.74(8) . 2
N1 K1 N3 152.04(6) 3_445 4
N1 K1 N3 85.07(7) 4_545 4
N2 K1 N3 106.87(5) . 4
N2 K1 N3 78.40(5) 2 4
N1 K1 N3 85.07(7) 3_445 3_455
N1 K1 N3 152.04(6) 4_545 3_455
N2 K1 N3 78.40(5) . 3_455
N2 K1 N3 106.87(5) 2 3_455
N3 K1 N3 113.06(9) 4 3_455
N1 K1 Cr1 85.87(6) 3_445 4_545
N1 K1 Cr1 25.91(4) 4_545 4_545
N2 K1 Cr1 101.76(4) . 4_545
N2 K1 Cr1 71.80(4) 2 4_545
N3 K1 Cr1 75.74(5) 4 4_545
N3 K1 Cr1 170.88(4) 3_455 4_545
N1 K1 Cr1 68.62(5) 3_445 2
N1 K1 Cr1 116.57(5) 4_545 2
N2 K1 Cr1 159.55(3) . 2
N2 K1 Cr1 21.92(3) 2 2
N3 K1 Cr1 90.92(4) 4 2
N3 K1 Cr1 85.46(4) 3_455 2
Cr1 K1 Cr1 92.197(17) 4_545 2
N1 K1 Cr1 116.57(5) 3_445 .
N1 K1 Cr1 68.62(5) 4_545 .
N2 K1 Cr1 21.92(3) . .
N2 K1 Cr1 159.55(3) 2 .
N3 K1 Cr1 85.46(4) 4 .
N3 K1 Cr1 90.92(4) 3_455 .
Cr1 K1 Cr1 92.204(16) 4_545 .
Cr1 K1 Cr1 173.447(13) 2 .
N1 K1 Cr1 155.43(4) 3_445 4
N1 K1 Cr1 98.36(6) 4_545 4
N2 K1 Cr1 107.29(4) . 4
N2 K1 Cr1 79.66(4) 2 4
N3 K1 Cr1 13.61(4) 4 4
N3 K1 Cr1 99.63(5) 3_455 4
Cr1 K1 Cr1 89.06(3) 4_545 4
Cr1 K1 Cr1 87.607(16) 2 4
Cr1 K1 Cr1 87.613(16) . 4
N1 K1 Cr1 98.36(6) 3_445 3_455
N1 K1 Cr1 155.43(4) 4_545 3_455
N2 K1 Cr1 79.66(4) . 3_455
N2 K1 Cr1 107.29(4) 2 3_455
N3 K1 Cr1 99.63(5) 4 3_455
N3 K1 Cr1 13.61(4) 3_455 3_455
Cr1 K1 Cr1 175.364(9) 4_545 3_455
Cr1 K1 Cr1 87.613(16) 2 3_455
Cr1 K1 Cr1 87.607(16) . 3_455
Cr1 K1 Cr1 86.30(3) 4 3_455
N1 K1 Cr1 109.55(5) 3_445 3_545
N1 K1 Cr1 40.71(5) 4_545 3_545
N2 K1 Cr1 41.27(4) . 3_545
N2 K1 Cr1 134.78(4) 2 3_545
N3 K1 Cr1 81.36(4) 4 3_545
N3 K1 Cr1 118.25(4) 3_455 3_545
Cr1 K1 Cr1 64.159(16) 4_545 3_545
Cr1 K1 Cr1 156.241(9) 2 3_545
Cr1 K1 Cr1 28.143(10) . 3_545
Cr1 K1 Cr1 89.592(18) 4 3_545
Cr1 K1 Cr1 115.751(15) 3_455 3_545
C1 Cr1 C1 180.0 . 7
C1 Cr1 C2 90.04(7) . 7
C1 Cr1 C2 89.96(7) 7 7
C1 Cr1 C2 89.96(7) . .
C1 Cr1 C2 90.04(7) 7 .
C2 Cr1 C2 180.0 7 .
C1 Cr1 C3 89.18(8) . 7
C1 Cr1 C3 90.82(8) 7 7
C2 Cr1 C3 89.17(7) 7 7
C2 Cr1 C3 90.83(7) . 7
C1 Cr1 C3 90.82(8) . .
C1 Cr1 C3 89.18(8) 7 .
C2 Cr1 C3 90.83(7) 7 .
C2 Cr1 C3 89.17(7) . .
C3 Cr1 C3 180.0 7 .
C1 Cr1 K1 71.37(5) . .
C1 Cr1 K1 108.63(5) 7 .
C2 Cr1 K1 160.92(5) 7 .
C2 Cr1 K1 19.08(5) . .
C3 Cr1 K1 94.66(5) 7 .
C3 Cr1 K1 85.34(5) . .
C1 Cr1 Cr1 121.05(5) . 1_545
C1 Cr1 Cr1 58.95(5) 7 1_545
C2 Cr1 Cr1 99.81(5) 7 1_545
C2 Cr1 Cr1 80.19(5) . 1_545
C3 Cr1 Cr1 148.12(5) 7 1_545
C3 Cr1 Cr1 31.88(5) . 1_545
K1 Cr1 Cr1 86.724(7) . 1_545
C1 Cr1 Cr1 83.79(6) . 3_455
C1 Cr1 Cr1 96.21(6) 7 3_455
C2 Cr1 Cr1 136.81(5) 7 3_455
C2 Cr1 Cr1 43.19(5) . 3_455
C3 Cr1 Cr1 48.19(5) 7 3_455
C3 Cr1 Cr1 131.82(5) . 3_455
K1 Cr1 Cr1 47.578(15) . 3_455
Cr1 Cr1 Cr1 119.914(14) 1_545 3_455
C1 Cr1 Cr1 96.21(6) . 3_545
C1 Cr1 Cr1 83.79(6) 7 3_545
C2 Cr1 Cr1 43.19(5) 7 3_545
C2 Cr1 Cr1 136.81(5) . 3_545
C3 Cr1 Cr1 131.81(5) 7 3_545
C3 Cr1 Cr1 48.18(5) . 3_545
K1 Cr1 Cr1 132.422(14) . 3_545
Cr1 Cr1 Cr1 60.086(14) 1_545 3_545
Cr1 Cr1 Cr1 180.0 3_455 3_545
C1 Cr1 Cr1 26.02(5) . 4
C1 Cr1 Cr1 153.98(5) 7 4
C2 Cr1 Cr1 114.86(5) 7 4
C2 Cr1 Cr1 65.14(5) . 4
C3 Cr1 Cr1 82.30(5) 7 4
C3 Cr1 Cr1 97.70(5) . 4
K1 Cr1 Cr1 47.575(15) . 4
Cr1 Cr1 Cr1 119.912(14) 1_545 4
Cr1 Cr1 Cr1 60.704(18) 3_455 4
Cr1 Cr1 Cr1 119.296(18) 3_545 4
C1 Cr1 Cr1 67.41(6) . 4_545
C1 Cr1 Cr1 112.59(6) 7 4_545
C2 Cr1 Cr1 126.19(5) 7 4_545
C2 Cr1 Cr1 53.81(5) . 4_545
C3 Cr1 Cr1 135.47(5) 7 4_545
C3 Cr1 Cr1 44.53(5) . 4_545
K1 Cr1 Cr1 42.978(13) . 4_545
Cr1 Cr1 Cr1 60.088(14) 1_545 4_545
Cr1 Cr1 Cr1 90.46(2) 3_455 4_545
Cr1 Cr1 Cr1 89.54(2) 3_545 4_545
Cr1 Cr1 Cr1 59.82(3) 4 4_545
C2 N2 K1 138.01(14) . .
C4 N4 H4A 113(2) . .
C4 N4 H4B 107(2) . .
H4A N4 H4B 115(3) . .
C4 N4 H4C 107.8(18) . .
H4A N4 H4C 106(3) . .
H4B N4 H4C 108(3) . .
C3 N3 K1 152.88(16) . 3_545
N2 C2 Cr1 179.00(17) . .
C1 N1 K1 130.56(16) . 3
N1 C1 Cr1 178.41(18) . .
N3 C3 Cr1 177.62(16) . .
N4 C4 H4D 101(3) . .
N4 C4 H4E 105(3) . .
H4D C4 H4E 113(3) . .
N4 C4 H4F 108(3) . .
H4D C4 H4F 114(4) . .
H4E C4 H4F 114(4) . .

loop_
_geom_bond_atom_site_label_1
_geom_bond_atom_site_label_2
_geom_bond_distance
_geom_bond_site_symmetry_2
K1 N1 2.831(2) 3_445
K1 N1 2.831(2) 4_545
K1 N2 2.8680(18) .
K1 N2 2.8681(18) 2
K1 N3 2.8935(19) 4
K1 N3 2.8935(18) 3_455
K1 Cr1 5.5078(16) 4_545
K1 Cr1 5.6949(13) 2
K1 Cr1 5.6949(12) .
K1 Cr1 5.9647(18) 4
K1 Cr1 5.9647(18) 3_455
K1 Cr1 12.635(2) 3_545
Cr1 C1 2.0683(19) .
Cr1 C1 2.0683(19) 7
Cr1 C2 2.0737(18) 7
Cr1 C2 2.0738(18) .
Cr1 C3 2.0831(19) 7
Cr1 C3 2.0831(19) .
Cr1 Cr1 8.052(4) 1_545
Cr1 Cr1 8.0730(16) 3_455
Cr1 Cr1 8.0730(16) 3_545
Cr1 Cr1 8.073(2) 4
Cr1 Cr1 8.073(2) 4_545
N2 C2 1.144(2) .
N4 C4 1.465(4) .
N4 H4A 0.79(3) .
N4 H4B 0.83(4) .
N4 H4C 0.90(3) .
N3 C3 1.143(2) .
N3 K1 2.8935(18) 3_545
N1 C1 1.142(3) .
N1 K1 2.831(2) 3
C4 H4D 0.98(5) .
C4 H4E 0.84(3) .
C4 H4F 0.82(4) .

loop_
_geom_hbond_atom_site_label_D
_geom_hbond_atom_site_label_H
_geom_hbond_atom_site_label_A
_geom_hbond_distance_DH
_geom_hbond_distance_HA
_geom_hbond_distance_DA
_geom_hbond_angle_DHA
_geom_hbond_site_symmetry_A
N4 H4C N1 0.90(3) 2.13(3) 2.952(3) 152(3) .
N4 H4A N2 0.79(3) 2.24(3) 2.968(3) 154(3) 8_556
N4 H4B N3 0.83(4) 2.43(4) 3.155(3) 146(3) 4
